data_4110478
loop_
_publ_author_name
'Faith E. Jacobsen'
'Jana A. Lewis'
'Seth M. Cohen'

_publ_section_title
;
 A New Role for Old Ligands: Discerning Chelators for Zinc
 Metalloproteinases
;
_journal_name_full 'Journal of the American Chemical Society'
_journal_page_first 3156
_journal_page_last 3157
_journal_paper_doi 10.1021/ja057957s
_journal_volume 128
_journal_year 2006
_chemical_formula_sum 'C42 H38 B N7 O2 Zn'
_chemical_formula_weight 748.97
_chemical_name_systematic
; 
 ? 
;
_space_group_IT_number 19
_symmetry_cell_setting orthorhombic
_symmetry_space_group_name_Hall 'P 2ac 2ab'
_symmetry_space_group_name_H-M 'P 21 21 21'
_atom_sites_solution_hydrogens geom
_atom_sites_solution_primary direct
_atom_sites_solution_secondary difmap
_audit_creation_method SHELXL-97
_cell_angle_alpha 90.00
_cell_angle_beta 90.00
_cell_angle_gamma 90.00
_cell_formula_units_Z 4
_cell_length_a 8.8038(5)
_cell_length_b 14.5333(7)
_cell_length_c 29.4585(15)
_cell_measurement_reflns_used 8740
_cell_measurement_temperature 100(2)
_cell_measurement_theta_max 27.48
_cell_measurement_theta_min 2.50
_cell_volume 3769.2(3)
_computing_cell_refinement 'Bruker SMART'
_computing_data_collection 'Bruker SMART'
_computing_data_reduction 'Bruker SAINT'
_computing_molecular_graphics 'Bruker SHELXTL'
_computing_publication_material 'Bruker SHELXTL'
_computing_structure_refinement 'SHELXL-97 (Sheldrick, 1997)'
_computing_structure_solution 'SHELXS-97 (Sheldrick, 1990)'
_diffrn_ambient_temperature 100(2)
_diffrn_measured_fraction_theta_full 0.983
_diffrn_measured_fraction_theta_max 0.983
_diffrn_measurement_device_type 'CCD area detector'
_diffrn_measurement_method 'phi and omega scans'
_diffrn_radiation_monochromator graphite
_diffrn_radiation_source 'fine-focus sealed tube'
_diffrn_radiation_type MoK\a
_diffrn_radiation_wavelength 0.71073
_diffrn_reflns_av_R_equivalents 0.0214
_diffrn_reflns_av_sigmaI/netI 0.0395
_diffrn_reflns_limit_h_max 11
_diffrn_reflns_limit_h_min -6
_diffrn_reflns_limit_k_max 18
_diffrn_reflns_limit_k_min -17
_diffrn_reflns_limit_l_max 38
_diffrn_reflns_limit_l_min -37
_diffrn_reflns_number 23369
_diffrn_reflns_theta_full 27.50
_diffrn_reflns_theta_max 27.50
_diffrn_reflns_theta_min 1.38
_exptl_absorpt_coefficient_mu 0.698
_exptl_absorpt_correction_T_max 1.000000
_exptl_absorpt_correction_T_min 0.848205
_exptl_absorpt_correction_type multi-scan
_exptl_absorpt_process_details SADABS
_exptl_crystal_colour Colorless
_exptl_crystal_density_diffrn 1.320
_exptl_crystal_density_meas 0
_exptl_crystal_description Block
_exptl_crystal_F_000 1560
_exptl_crystal_size_max 0.25
_exptl_crystal_size_mid 0.20
_exptl_crystal_size_min 0.10
_refine_diff_density_max 0.485
_refine_diff_density_min -0.253
_refine_diff_density_rms 0.051
_refine_ls_abs_structure_details 'Flack H D (1983), Acta Cryst. A39, 876-881'
_refine_ls_abs_structure_Flack 0.010(6)
_refine_ls_extinction_method none
_refine_ls_goodness_of_fit_ref 1.043
_refine_ls_hydrogen_treatment mixed
_refine_ls_matrix_type full
_refine_ls_number_parameters 485
_refine_ls_number_reflns 8382
_refine_ls_number_restraints 0
_refine_ls_restrained_S_all 1.043
_refine_ls_R_factor_all 0.0310
_refine_ls_R_factor_gt 0.0288
_refine_ls_shift/su_max 0.005
_refine_ls_shift/su_mean 0.000
_refine_ls_structure_factor_coef Fsqd
_refine_ls_weighting_details 'calc w=1/[\s^2^(Fo^2^)+(0.0419P)^2^+0.0824P] where P=(Fo^2^+2Fc^2^)/3'
_refine_ls_weighting_scheme calc
_refine_ls_wR_factor_gt 0.0726
_refine_ls_wR_factor_ref 0.0736
_reflns_number_gt 7896
_reflns_number_total 8382
_reflns_threshold_expression >2sigma(I)
_cod_data_source_file ja057957ssi20051208_122716.cif
_cod_data_source_block Z
_cod_database_code 4110478

loop_
_symmetry_equiv_pos_as_xyz
'x, y, z'
'-x+1/2, -y, z+1/2'
'-x, y+1/2, -z+1/2'
'x+1/2, -y+1/2, -z'

loop_
_atom_site_label
_atom_site_type_symbol
_atom_site_fract_x
_atom_site_fract_y
_atom_site_fract_z
_atom_site_U_iso_or_equiv
_atom_site_adp_type
_atom_site_occupancy
_atom_site_symmetry_multiplicity
_atom_site_calc_flag
_atom_site_refinement_flags
Zn1 Zn 0.34444(2) 0.868957(13) 0.160923(6) 0.01667(6) Uani 1 1 d .
N7 N 0.44155(18) 0.77722(10) 0.11035(5) 0.0199(3) Uani 1 1 d .
O1 O 0.24252(15) 0.91433(8) 0.10598(4) 0.0204(3) Uani 1 1 d .
N6 N 0.27687(18) 0.75887(10) 0.19964(5) 0.0189(3) Uani 1 1 d .
N4 N 0.26495(18) 0.95875(10) 0.21330(5) 0.0183(3) Uani 1 1 d .
N2 N 0.55816(17) 0.89376(10) 0.18851(5) 0.0180(3) Uani 1 1 d .
N5 N 0.35580(18) 0.75585(9) 0.23982(5) 0.0176(3) Uani 1 1 d .
N1 N 0.56904(16) 0.87056(11) 0.23360(5) 0.0189(3) Uani 1 1 d .
C31 C 0.2797(2) 0.87868(13) 0.06764(6) 0.0211(4) Uani 1 1 d .
C14 C 0.1750(2) 1.03188(11) 0.22088(6) 0.0202(4) Uani 1 1 d .
N3 N 0.30632(17) 0.92465(10) 0.25517(5) 0.0191(3) Uani 1 1 d .
C24 C 0.2468(2) 0.67145(12) 0.18814(6) 0.0200(4) Uani 1 1 d .
C32 C 0.3783(2) 0.79332(13) 0.06967(6) 0.0209(4) Uani 1 1 d .
C25 C 0.1582(2) 0.65050(12) 0.14694(6) 0.0214(4) Uani 1 1 d .
C13 C 0.1558(2) 1.04413(12) 0.26768(6) 0.0254(4) Uani 1 1 d .
H13 H 0.0966 1.0900 0.2823 0.030 Uiso 1 1 calc R
C12 C 0.2402(2) 0.97610(12) 0.28821(6) 0.0232(4) Uani 1 1 d .
C2 C 0.7166(2) 0.87438(12) 0.24651(6) 0.0213(4) Uani 1 1 d .
C23 C 0.3076(2) 0.61233(12) 0.22036(6) 0.0237(4) Uani 1 1 d .
H23 H 0.3030 0.5470 0.2202 0.028 Uiso 1 1 calc R
C4 C 0.6985(2) 0.91441(12) 0.17426(6) 0.0193(4) Uani 1 1 d .
C15 C 0.1160(2) 1.09133(12) 0.18429(6) 0.0224(4) Uani 1 1 d .
C22 C 0.3762(2) 0.66696(12) 0.25268(6) 0.0203(4) Uani 1 1 d .
O2 O 0.24461(16) 0.90875(9) 0.03023(4) 0.0275(3) Uani 1 1 d .
C20 C -0.0199(2) 1.13888(15) 0.19056(7) 0.0324(5) Uani 1 1 d .
H20 H -0.0766 1.1303 0.2177 0.039 Uiso 1 1 calc R
C21 C 0.4598(2) 0.64001(14) 0.29469(6) 0.0280(4) Uani 1 1 d .
H21A H 0.5612 0.6678 0.2944 0.042 Uiso 1 1 calc R
H21B H 0.4691 0.5729 0.2959 0.042 Uiso 1 1 calc R
H21C H 0.4038 0.6617 0.3214 0.042 Uiso 1 1 calc R
C11 C 0.2630(3) 0.95948(14) 0.33790(7) 0.0346(5) Uani 1 1 d .
H11A H 0.2339 0.8961 0.3453 0.052 Uiso 1 1 calc R
H11B H 0.1999 1.0024 0.3553 0.052 Uiso 1 1 calc R
H11C H 0.3701 0.9691 0.3456 0.052 Uiso 1 1 calc R
C26 C 0.0490(2) 0.71181(13) 0.13068(6) 0.0246(4) Uani 1 1 d .
H26 H 0.0299 0.7673 0.1467 0.030 Uiso 1 1 calc R
C16 C 0.1971(2) 1.10498(12) 0.14422(6) 0.0236(4) Uani 1 1 d .
H16 H 0.2903 1.0735 0.1395 0.028 Uiso 1 1 calc R
C30 C 0.1820(2) 0.56833(13) 0.12329(6) 0.0267(4) Uani 1 1 d .
H30 H 0.2550 0.5253 0.1340 0.032 Uiso 1 1 calc R
C1 C 0.7684(2) 0.85157(13) 0.29373(6) 0.0281(4) Uani 1 1 d .
H1A H 0.6986 0.8792 0.3158 0.042 Uiso 1 1 calc R
H1B H 0.8709 0.8760 0.2985 0.042 Uiso 1 1 calc R
H1C H 0.7694 0.7846 0.2977 0.042 Uiso 1 1 calc R
C33 C 0.4043(2) 0.73801(14) 0.03272(6) 0.0281(4) Uani 1 1 d .
H33 H 0.3557 0.7501 0.0046 0.034 Uiso 1 1 calc R
C5 C 0.7272(2) 0.94706(12) 0.12748(6) 0.0206(4) Uani 1 1 d .
C3 C 0.8012(2) 0.90216(12) 0.21001(6) 0.0234(4) Uani 1 1 d .
H3 H 0.9080 0.9113 0.2091 0.028 Uiso 1 1 calc R
C17 C 0.1416(3) 1.16498(14) 0.11097(7) 0.0327(5) Uani 1 1 d .
H17 H 0.1963 1.1734 0.0835 0.039 Uiso 1 1 calc R
C10 C 0.8755(2) 0.94965(13) 0.11040(7) 0.0240(4) Uani 1 1 d .
H10 H 0.9578 0.9308 0.1291 0.029 Uiso 1 1 calc R
C19 C -0.0730(2) 1.19867(15) 0.15739(9) 0.0425(6) Uani 1 1 d .
H19 H -0.1658 1.2308 0.1619 0.051 Uiso 1 1 calc R
C27 C -0.0319(2) 0.69277(14) 0.09144(7) 0.0288(4) Uani 1 1 d .
H27 H -0.1042 0.7358 0.0804 0.035 Uiso 1 1 calc R
C6 C 0.6096(2) 0.97698(13) 0.09968(7) 0.0257(4) Uani 1 1 d .
H6 H 0.5089 0.9790 0.1112 0.031 Uiso 1 1 calc R
B1 B 0.4225(2) 0.84540(14) 0.26007(7) 0.0204(4) Uani 1 1 d .
C29 C 0.0992(3) 0.54924(14) 0.08408(7) 0.0315(5) Uani 1 1 d .
H29 H 0.1161 0.4933 0.0682 0.038 Uiso 1 1 calc R
C7 C 0.6373(3) 1.00384(15) 0.05533(7) 0.0319(5) Uani 1 1 d .
H7 H 0.5555 1.0217 0.0362 0.038 Uiso 1 1 calc R
C36 C 0.5377(2) 0.70641(13) 0.11457(7) 0.0252(4) Uani 1 1 d .
H36 H 0.5844 0.6955 0.1432 0.030 Uiso 1 1 calc R
C9 C 0.9031(2) 0.97931(14) 0.06674(7) 0.0290(4) Uani 1 1 d .
H9 H 1.0044 0.9823 0.0558 0.035 Uiso 1 1 calc R
C34 C 0.5026(3) 0.66440(14) 0.03727(7) 0.0322(5) Uani 1 1 d .
H34 H 0.5228 0.6251 0.0122 0.039 Uiso 1 1 calc R
C28 C -0.0075(2) 0.61119(14) 0.06821(7) 0.0312(5) Uani 1 1 d .
H28 H -0.0639 0.5979 0.0415 0.037 Uiso 1 1 calc R
C18 C 0.0081(3) 1.21166(15) 0.11809(8) 0.0413(6) Uani 1 1 d .
H18 H -0.0284 1.2532 0.0957 0.050 Uiso 1 1 calc R
C35 C 0.5713(2) 0.64877(13) 0.07881(7) 0.0287(4) Uani 1 1 d .
H35 H 0.6404 0.5991 0.0826 0.034 Uiso 1 1 calc R
C8 C 0.7850(2) 1.00450(16) 0.03900(7) 0.0339(5) Uani 1 1 d .
H8 H 0.8045 1.0224 0.0085 0.041 Uiso 1 1 calc R
C37 C 0.1310(3) 0.09128(17) 0.96659(8) 0.0474(6) Uani 1 1 d .
H37 H 0.1577 0.0347 0.9806 0.057 Uiso 1 1 calc R
C38 C 0.0049(3) 0.09584(18) 0.93873(8) 0.0466(6) Uani 1 1 d .
H38 H -0.0549 0.0424 0.9337 0.056 Uiso 1 1 calc R
C42 C 0.2187(4) 0.1690(2) 0.97416(10) 0.0567(7) Uani 1 1 d .
H42 H 0.3053 0.1663 0.9934 0.068 Uiso 1 1 calc R
C39 C -0.0345(4) 0.17732(19) 0.91826(10) 0.0604(8) Uani 1 1 d .
H39 H -0.1226 0.1804 0.8997 0.072 Uiso 1 1 calc R
C41 C 0.1787(4) 0.24939(19) 0.95364(12) 0.0672(9) Uani 1 1 d .
H41 H 0.2366 0.3035 0.9590 0.081 Uiso 1 1 calc R
C40 C 0.0519(4) 0.2529(2) 0.92446(11) 0.0703(10) Uani 1 1 d .
H40 H 0.0274 0.3085 0.9092 0.084 Uiso 1 1 calc R
H1 H 0.454(3) 0.8306(14) 0.2985(7) 0.024(5) Uiso 1 1 d .

loop_
_atom_site_aniso_label
_atom_site_aniso_U_11
_atom_site_aniso_U_22
_atom_site_aniso_U_33
_atom_site_aniso_U_23
_atom_site_aniso_U_13
_atom_site_aniso_U_12
Zn1 0.01593(9) 0.01732(9) 0.01678(9) 0.00011(7) -0.00096(8) 0.00028(8)
N7 0.0173(7) 0.0210(7) 0.0214(7) -0.0006(6) -0.0005(6) 0.0000(6)
O1 0.0203(6) 0.0228(6) 0.0182(6) 0.0001(5) -0.0025(5) 0.0025(6)
N6 0.0216(8) 0.0175(7) 0.0176(7) -0.0001(6) -0.0013(6) -0.0013(6)
N4 0.0181(8) 0.0161(7) 0.0208(7) 0.0023(6) -0.0013(6) 0.0024(6)
N2 0.0174(7) 0.0177(7) 0.0188(7) -0.0010(5) -0.0006(6) 0.0007(6)
N5 0.0172(7) 0.0178(7) 0.0178(7) 0.0020(5) -0.0013(6) 0.0006(7)
N1 0.0202(8) 0.0173(7) 0.0193(7) -0.0018(6) -0.0035(6) 0.0024(7)
C31 0.0175(8) 0.0262(9) 0.0196(8) 0.0011(7) -0.0001(7) -0.0050(8)
C14 0.0153(9) 0.0190(8) 0.0264(9) -0.0022(7) 0.0008(8) -0.0028(7)
N3 0.0218(8) 0.0191(7) 0.0166(7) -0.0006(6) 0.0000(6) -0.0003(6)
C24 0.0178(9) 0.0198(8) 0.0225(9) -0.0019(7) 0.0047(7) -0.0009(7)
C32 0.0176(9) 0.0243(9) 0.0208(9) 0.0003(7) 0.0029(7) -0.0051(7)
C25 0.0214(9) 0.0208(8) 0.0221(8) 0.0006(6) 0.0031(8) -0.0064(8)
C13 0.0252(10) 0.0224(9) 0.0285(9) -0.0050(7) 0.0046(9) 0.0035(9)
C12 0.0247(10) 0.0208(9) 0.0240(9) -0.0045(7) 0.0042(8) -0.0004(8)
C2 0.0215(9) 0.0144(8) 0.0280(9) -0.0013(8) -0.0064(7) 0.0006(8)
C23 0.0264(10) 0.0179(9) 0.0269(9) 0.0020(7) 0.0023(7) -0.0025(7)
C4 0.0167(8) 0.0147(8) 0.0266(9) -0.0028(6) -0.0012(7) 0.0019(7)
C15 0.0196(9) 0.0155(8) 0.0320(10) -0.0005(7) -0.0054(8) -0.0021(7)
C22 0.0180(9) 0.0185(8) 0.0243(9) 0.0040(7) 0.0021(7) 0.0008(7)
O2 0.0291(8) 0.0339(7) 0.0195(6) 0.0041(5) -0.0037(6) 0.0007(6)
C20 0.0190(9) 0.0269(10) 0.0513(12) 0.0053(9) 0.0033(9) 0.0020(9)
C21 0.0295(10) 0.0229(10) 0.0316(10) 0.0042(8) -0.0074(8) -0.0005(9)
C11 0.0464(13) 0.0345(11) 0.0230(10) -0.0049(9) 0.0025(10) 0.0067(10)
C26 0.0236(9) 0.0220(9) 0.0282(10) -0.0011(7) 0.0001(8) -0.0037(8)
C16 0.0226(10) 0.0186(8) 0.0295(9) -0.0023(7) -0.0041(8) -0.0006(7)
C30 0.0300(11) 0.0236(9) 0.0265(10) -0.0010(7) -0.0001(8) -0.0030(9)
C1 0.0284(10) 0.0258(10) 0.0300(10) 0.0026(8) -0.0119(8) -0.0011(8)
C33 0.0324(11) 0.0315(10) 0.0204(9) -0.0020(8) 0.0034(8) -0.0017(9)
C5 0.0188(9) 0.0171(8) 0.0259(9) -0.0032(7) -0.0005(8) -0.0013(7)
C3 0.0171(9) 0.0211(9) 0.0319(10) -0.0025(7) -0.0042(8) 0.0003(7)
C17 0.0361(12) 0.0288(10) 0.0332(11) 0.0072(8) -0.0091(10) -0.0096(10)
C10 0.0164(9) 0.0247(9) 0.0307(10) -0.0052(7) -0.0001(8) 0.0004(8)
C19 0.0223(10) 0.0302(11) 0.0751(17) 0.0153(12) -0.0044(12) 0.0052(9)
C27 0.0258(11) 0.0317(10) 0.0290(10) 0.0019(8) -0.0031(9) -0.0049(9)
C6 0.0172(9) 0.0286(10) 0.0313(10) 0.0028(8) 0.0010(8) -0.0022(8)
B1 0.0218(11) 0.0183(10) 0.0209(10) -0.0013(7) -0.0022(8) 0.0004(8)
C29 0.0368(12) 0.0298(10) 0.0277(10) -0.0073(8) 0.0026(9) -0.0066(9)
C7 0.0244(11) 0.0404(11) 0.0310(10) 0.0057(9) -0.0027(9) -0.0021(10)
C36 0.0202(9) 0.0250(9) 0.0304(10) 0.0002(8) -0.0007(8) 0.0013(8)
C9 0.0208(10) 0.0341(11) 0.0322(11) -0.0028(8) 0.0056(8) -0.0038(9)
C34 0.0350(12) 0.0327(11) 0.0290(11) -0.0085(8) 0.0094(9) 0.0009(10)
C28 0.0289(11) 0.0400(12) 0.0248(10) -0.0048(8) -0.0022(8) -0.0101(10)
C18 0.0389(13) 0.0284(11) 0.0566(14) 0.0170(10) -0.0209(12) -0.0018(10)
C35 0.0251(10) 0.0238(10) 0.0372(11) -0.0037(8) 0.0061(9) 0.0032(8)
C8 0.0286(11) 0.0455(13) 0.0276(11) 0.0028(9) 0.0046(9) -0.0050(10)
C37 0.0640(18) 0.0376(12) 0.0406(13) 0.0080(10) 0.0101(13) 0.0043(13)
C38 0.0532(16) 0.0456(14) 0.0410(13) -0.0022(11) 0.0053(12) 0.0042(13)
C42 0.0498(16) 0.0586(17) 0.0616(17) 0.0079(13) 0.0110(14) -0.0001(14)
C39 0.072(2) 0.0518(17) 0.0572(17) -0.0083(13) 0.0018(16) 0.0271(16)
C41 0.068(2) 0.0373(14) 0.097(2) -0.0004(14) 0.035(2) -0.0043(16)
C40 0.094(3) 0.0450(16) 0.072(2) 0.0238(14) 0.027(2) 0.0259(18)

loop_
_atom_type_symbol
_atom_type_description
_atom_type_scat_dispersion_real
_atom_type_scat_dispersion_imag
_atom_type_scat_source
C C 0.0033 0.0016 'International Tables Vol C Tables 4.2.6.8 and 6.1.1.4'
H H 0.0000 0.0000 'International Tables Vol C Tables 4.2.6.8 and 6.1.1.4'
B B 0.0013 0.0007 'International Tables Vol C Tables 4.2.6.8 and 6.1.1.4'
N N 0.0061 0.0033 'International Tables Vol C Tables 4.2.6.8 and 6.1.1.4'
O O 0.0106 0.0060 'International Tables Vol C Tables 4.2.6.8 and 6.1.1.4'
Zn Zn 0.2839 1.4301 'International Tables Vol C Tables 4.2.6.8 and 6.1.1.4'

loop_
_geom_angle_atom_site_label_1
_geom_angle_atom_site_label_2
_geom_angle_atom_site_label_3
_geom_angle
O1 Zn1 N6 125.94(6)
O1 Zn1 N2 132.58(6)
N6 Zn1 N2 100.37(6)
O1 Zn1 N4 103.89(5)
N6 Zn1 N4 88.85(6)
N2 Zn1 N4 84.75(6)
O1 Zn1 N7 79.68(5)
N6 Zn1 N7 90.96(6)
N2 Zn1 N7 91.05(6)
N4 Zn1 N7 175.69(6)
C36 N7 C32 118.66(16)
C36 N7 Zn1 131.02(13)
C32 N7 Zn1 109.99(12)
C31 O1 Zn1 118.20(11)
C24 N6 N5 106.71(14)
C24 N6 Zn1 130.93(12)
N5 N6 Zn1 110.92(11)
C14 N4 N3 106.93(14)
C14 N4 Zn1 142.68(12)
N3 N4 Zn1 109.87(10)
C4 N2 N1 107.08(14)
C4 N2 Zn1 138.65(12)
N1 N2 Zn1 113.46(11)
C22 N5 N6 109.74(14)
C22 N5 B1 129.96(15)
N6 N5 B1 119.83(13)
C2 N1 N2 109.18(14)
C2 N1 B1 131.75(15)
N2 N1 B1 119.08(14)
O2 C31 O1 125.65(18)
O2 C31 C32 118.15(16)
O1 C31 C32 116.19(15)
N4 C14 C13 109.59(16)
N4 C14 C15 123.30(16)
C13 C14 C15 127.01(16)
C12 N3 N4 109.27(14)
C12 N3 B1 128.78(15)
N4 N3 B1 121.72(14)
N6 C24 C23 109.72(16)
N6 C24 C25 120.53(16)
C23 C24 C25 129.74(16)
N7 C32 C33 122.48(18)
N7 C32 C31 114.56(15)
C33 C32 C31 122.95(17)
C26 C25 C30 118.53(17)
C26 C25 C24 120.99(16)
C30 C25 C24 120.48(17)
C12 C13 C14 106.02(16)
N3 C12 C13 108.17(16)
N3 C12 C11 123.66(17)
C13 C12 C11 128.15(17)
N1 C2 C3 108.25(16)
N1 C2 C1 122.87(17)
C3 C2 C1 128.88(17)
C22 C23 C24 106.54(16)
N2 C4 C3 109.35(16)
N2 C4 C5 121.42(16)
C3 C4 C5 129.21(17)
C16 C15 C20 118.77(17)
C16 C15 C14 121.43(17)
C20 C15 C14 119.72(18)
N5 C22 C23 107.29(16)
N5 C22 C21 123.12(17)
C23 C22 C21 129.60(17)
C19 C20 C15 120.4(2)
C27 C26 C25 120.84(18)
C15 C16 C17 120.18(19)
C29 C30 C25 120.29(19)
C32 C33 C34 118.73(19)
C6 C5 C10 118.34(17)
C6 C5 C4 121.50(17)
C10 C5 C4 120.16(17)
C2 C3 C4 106.11(16)
C18 C17 C16 120.0(2)
C9 C10 C5 120.53(18)
C18 C19 C20 120.3(2)
C26 C27 C28 120.2(2)
C7 C6 C5 120.87(19)
N3 B1 N5 109.84(15)
N3 B1 N1 109.12(15)
N5 B1 N1 108.66(15)
C28 C29 C30 120.40(19)
C6 C7 C8 119.6(2)
N7 C36 C35 122.13(19)
C8 C9 C10 120.41(19)
C33 C34 C35 119.10(18)
C29 C28 C27 119.69(18)
C19 C18 C17 120.37(19)
C36 C35 C34 118.86(19)
C9 C8 C7 120.13(19)
C38 C37 C42 120.2(2)
C39 C38 C37 120.3(3)
C41 C42 C37 118.9(3)
C40 C39 C38 120.1(3)
C42 C41 C40 120.4(3)
C39 C40 C41 120.0(3)

loop_
_geom_bond_atom_site_label_1
_geom_bond_atom_site_label_2
_geom_bond_distance
Zn1 O1 1.9645(12)
Zn1 N6 2.0529(15)
Zn1 N2 2.0810(15)
Zn1 N4 2.1385(15)
Zn1 N7 2.1745(15)
N7 C36 1.338(2)
N7 C32 1.342(2)
O1 C31 1.285(2)
N6 C24 1.341(2)
N6 N5 1.373(2)
N4 C14 1.344(2)
N4 N3 1.378(2)
N2 C4 1.339(2)
N2 N1 1.3736(19)
N5 C22 1.358(2)
N5 B1 1.547(2)
N1 C2 1.354(2)
N1 B1 1.551(2)
C31 O2 1.225(2)
C31 C32 1.515(3)
C14 C13 1.400(3)
C14 C15 1.476(2)
N3 C12 1.358(2)
N3 B1 1.547(3)
C24 C23 1.388(3)
C24 C25 1.474(2)
C32 C33 1.372(3)
C25 C26 1.396(3)
C25 C30 1.398(2)
C13 C12 1.377(3)
C12 C11 1.497(3)
C2 C3 1.369(3)
C2 C1 1.501(2)
C23 C22 1.379(3)
C4 C3 1.399(3)
C4 C5 1.479(2)
C15 C16 1.394(3)
C15 C20 1.394(3)
C22 C21 1.492(2)
C20 C19 1.388(3)
C26 C27 1.385(3)
C16 C17 1.399(3)
C30 C29 1.394(3)
C33 C34 1.383(3)
C5 C6 1.390(3)
C5 C10 1.400(3)
C17 C18 1.373(4)
C10 C9 1.378(3)
C19 C18 1.373(3)
C27 C28 1.386(3)
C6 C7 1.385(3)
C29 C28 1.383(3)
C7 C8 1.387(3)
C36 C35 1.378(3)
C9 C8 1.372(3)
C34 C35 1.383(3)
C37 C38 1.383(4)
C37 C42 1.387(4)
C38 C39 1.373(4)
C42 C41 1.361(4)
C39 C40 1.348(5)
C41 C40 1.410(5)
